data_4304036
loop_
_publ_author_name
'Jason P. Coyle'
'Wesley H. Monillas'
'Glenn P. A. Yap'
'Se\'an T. Barry'

_publ_section_title
;
Synthesis and Thermal Chemistry of Copper (I) Guanidinates
;
_journal_name_full 'Inorganic Chemistry'
_journal_page_first 683
_journal_page_last 689
_journal_paper_doi 10.1021/ic701317y
_journal_volume 47
_journal_year 2008
_chemical_formula_sum 'C18 H40 Cu2 N6'
_chemical_formula_weight 467.64
_chemical_name_systematic
; 
 ? 
;
_space_group_IT_number 20
_symmetry_cell_setting orthorhombic
_symmetry_space_group_name_Hall 'C 2c 2'
_symmetry_space_group_name_H-M 'C 2 2 21'
_atom_sites_solution_hydrogens geom
_atom_sites_solution_primary direct
_atom_sites_solution_secondary difmap
_audit_creation_method SHELXL-97
_cell_angle_alpha 90.00
_cell_angle_beta 90.00
_cell_angle_gamma 90.00
_cell_formula_units_Z 4
_cell_length_a 11.329(5)
_cell_length_b 21.308(9)
_cell_length_c 9.923(4)
_cell_measurement_reflns_used 813
_cell_measurement_temperature 120(2)
_cell_measurement_theta_max 26.34
_cell_measurement_theta_min 2.81
_cell_volume 2395.4(18)
_computing_cell_refinement 'SAINT (Bruker, 2002)'
_computing_data_collection 'SMART (Bruker, 2002)'
_computing_data_reduction SAINT
_computing_molecular_graphics 'SHELXTL (Sheldrick, 2001)'
_computing_publication_material SHELXTL
_computing_structure_refinement 'SHELXL-97 (Sheldrick, 1997)'
_computing_structure_solution 'SHELXS-97 (Sheldrick, 1990)'
_diffrn_ambient_temperature 120(2)
_diffrn_detector_area_resol_mean 836.6
_diffrn_measured_fraction_theta_full 0.992
_diffrn_measured_fraction_theta_max 0.919
_diffrn_measurement_device_type 'Bruker AXS APEX diffractometer'
_diffrn_measurement_method \w
_diffrn_radiation_monochromator graphite
_diffrn_radiation_source 'fine-focus sealed tube'
_diffrn_radiation_type MoK\a
_diffrn_radiation_wavelength 0.71073
_diffrn_reflns_av_R_equivalents 0.0255
_diffrn_reflns_av_sigmaI/netI 0.0406
_diffrn_reflns_limit_h_max 13
_diffrn_reflns_limit_h_min -14
_diffrn_reflns_limit_k_max 27
_diffrn_reflns_limit_k_min -27
_diffrn_reflns_limit_l_max 12
_diffrn_reflns_limit_l_min -11
_diffrn_reflns_number 5512
_diffrn_reflns_theta_full 25.00
_diffrn_reflns_theta_max 28.13
_diffrn_reflns_theta_min 2.04
_diffrn_standards_decay_% 1
_diffrn_standards_interval_count 0
_diffrn_standards_interval_time 0
_diffrn_standards_number 0
_exptl_absorpt_coefficient_mu 1.788
_exptl_absorpt_correction_T_max 0.4900
_exptl_absorpt_correction_T_min 0.4591
_exptl_absorpt_correction_type multi-scan
_exptl_absorpt_process_details 'SADABS (Sheldrick, 2003)'
_exptl_crystal_colour colourless
_exptl_crystal_density_diffrn 1.297
_exptl_crystal_density_method 'not measured'
_exptl_crystal_description block
_exptl_crystal_F_000 992
_exptl_crystal_size_max 0.44
_exptl_crystal_size_mid 0.40
_exptl_crystal_size_min 0.39
_refine_diff_density_max 0.695
_refine_diff_density_min -0.444
_refine_diff_density_rms 0.070
_refine_ls_abs_structure_details 'Flack H D (1983), Acta Cryst. A39, 876-881, 1069 Friedel pairs'
_refine_ls_abs_structure_Flack 0.01(2)
_refine_ls_extinction_method none
_refine_ls_goodness_of_fit_ref 1.027
_refine_ls_hydrogen_treatment constr
_refine_ls_matrix_type full
_refine_ls_number_parameters 120
_refine_ls_number_reflns 2595
_refine_ls_number_restraints 0
_refine_ls_restrained_S_all 1.027
_refine_ls_R_factor_all 0.0360
_refine_ls_R_factor_gt 0.0331
_refine_ls_shift/su_max 0.002
_refine_ls_shift/su_mean 0.000
_refine_ls_structure_factor_coef Fsqd
_refine_ls_weighting_details 'calc w=1/[\s^2^(Fo^2^)+(0.0500P)^2^+1.0000P] where P=(Fo^2^+2Fc^2^)/3'
_refine_ls_weighting_scheme calc
_refine_ls_wR_factor_gt 0.0844
_refine_ls_wR_factor_ref 0.0860
_reflns_number_gt 2428
_reflns_number_total 2595
_reflns_threshold_expression >2sigma(I)
_cod_data_source_file ic701317y-file001.cif
_cod_data_source_block seab013
_cod_depositor_comments
;
The following automatic conversions were performed:
'_symmetry_cell_setting' value 'Orthorhombic' changed to 'orthorhombic'
according to '/home/saulius/struct/CIF-dictionaries/cif_core.dic'
dictionary named 'cif_core.dic' version 2.4.1 from 2010-06-29.

Automatic conversion script
Id: cif_fix_enum 1527 2010-12-29 10:47:43Z saulius 
;
_cod_original_cell_volume 2395.4(17)
_cod_database_code 4304036

loop_
_symmetry_equiv_pos_as_xyz
'x, y, z'
'-x, -y, z+1/2'
'-x, y, -z+1/2'
'x, -y, -z'
'x+1/2, y+1/2, z'
'-x+1/2, -y+1/2, z+1/2'
'-x+1/2, y+1/2, -z+1/2'
'x+1/2, -y+1/2, -z'

loop_
_atom_site_label
_atom_site_type_symbol
_atom_site_fract_x
_atom_site_fract_y
_atom_site_fract_z
_atom_site_U_iso_or_equiv
_atom_site_adp_type
_atom_site_occupancy
_atom_site_symmetry_multiplicity
_atom_site_calc_flag
_atom_site_refinement_flags
_atom_site_disorder_assembly
_atom_site_disorder_group
Cu1 Cu 0.90144(3) 0.342989(14) 0.20259(3) 0.02437(11) Uani 1 1 d . . .
N1 N 0.9166(2) 0.25590(10) 0.1815(2) 0.0239(5) Uani 1 1 d . . .
N2 N 1.0000 0.15908(16) 0.2500 0.0303(7) Uani 1 2 d S . .
N3 N 0.8988(2) 0.42985(9) 0.2334(2) 0.0238(5) Uani 1 1 d . . .
N4 N 1.0000 0.52717(15) 0.2500 0.0286(8) Uani 1 2 d S . .
C1 C 1.0000 0.22462(18) 0.2500 0.0225(8) Uani 1 2 d S . .
C2 C 0.8584(2) 0.22552(14) 0.0653(3) 0.0260(6) Uani 1 1 d . . .
H2A H 0.8754 0.1795 0.0686 0.031 Uiso 1 1 calc R . .
C3 C 0.9052(5) 0.2511(3) -0.0638(4) 0.0781(17) Uani 1 1 d . . .
H3A H 0.9908 0.2447 -0.0675 0.117 Uiso 1 1 calc R . .
H3B H 0.8878 0.2961 -0.0692 0.117 Uiso 1 1 calc R . .
H3C H 0.8678 0.2294 -0.1397 0.117 Uiso 1 1 calc R . .
C4 C 0.7279(3) 0.2347(2) 0.0724(5) 0.0692(16) Uani 1 1 d . . .
H4A H 0.6979 0.2173 0.1571 0.104 Uiso 1 1 calc R . .
H4B H 0.6903 0.2133 -0.0037 0.104 Uiso 1 1 calc R . .
H4C H 0.7099 0.2797 0.0684 0.104 Uiso 1 1 calc R . .
C5 C 0.8961(3) 0.12356(14) 0.2838(3) 0.0405(7) Uani 1 1 d . . .
H5A H 0.8312 0.1524 0.3044 0.061 Uiso 1 1 calc R . .
H5B H 0.9124 0.0972 0.3626 0.061 Uiso 1 1 calc R . .
H5C H 0.8741 0.0969 0.2074 0.061 Uiso 1 1 calc R . .
C6 C 1.0000 0.46095(19) 0.2500 0.0235(8) Uani 1 2 d S . .
C7 C 0.7857(3) 0.45754(13) 0.2794(3) 0.0286(6) Uani 1 1 d . . .
H7A H 0.7958 0.5038 0.2918 0.034 Uiso 1 1 calc R . .
C8 C 0.7519(4) 0.42763(17) 0.4145(4) 0.0482(10) Uani 1 1 d . . .
H8A H 0.8144 0.4356 0.4807 0.072 Uiso 1 1 calc R . .
H8B H 0.7421 0.3823 0.4027 0.072 Uiso 1 1 calc R . .
H8C H 0.6777 0.4459 0.4467 0.072 Uiso 1 1 calc R . .
C9 C 0.6912(3) 0.44567(16) 0.1761(4) 0.0430(8) Uani 1 1 d . . .
H9A H 0.7141 0.4649 0.0903 0.064 Uiso 1 1 calc R . .
H9B H 0.6167 0.4641 0.2070 0.064 Uiso 1 1 calc R . .
H9C H 0.6812 0.4003 0.1638 0.064 Uiso 1 1 calc R . .
C10 C 0.9331(3) 0.56364(14) 0.1536(4) 0.0360(7) Uani 1 1 d . . .
H10A H 0.8910 0.5353 0.0925 0.054 Uiso 1 1 calc R . .
H10B H 0.9870 0.5902 0.1016 0.054 Uiso 1 1 calc R . .
H10C H 0.8761 0.5901 0.2015 0.054 Uiso 1 1 calc R . .

loop_
_atom_site_aniso_label
_atom_site_aniso_U_11
_atom_site_aniso_U_22
_atom_site_aniso_U_33
_atom_site_aniso_U_23
_atom_site_aniso_U_13
_atom_site_aniso_U_12
Cu1 0.02755(17) 0.01611(16) 0.02947(17) -0.00177(13) -0.00623(15) 0.00068(13)
N1 0.0276(12) 0.0160(10) 0.0281(12) -0.0017(9) -0.0044(11) 0.0003(9)
N2 0.0347(18) 0.0140(16) 0.0421(18) 0.000 -0.0039(15) 0.000
N3 0.0285(11) 0.0162(10) 0.0267(11) -0.0013(8) -0.0031(11) 0.0034(10)
N4 0.0382(19) 0.0140(16) 0.0335(17) 0.000 -0.0029(15) 0.000
C1 0.027(2) 0.0168(19) 0.0242(18) 0.000 -0.0006(16) 0.000
C2 0.0247(13) 0.0224(15) 0.0309(15) -0.0037(12) -0.0035(12) -0.0036(11)
C3 0.072(3) 0.127(4) 0.0351(19) -0.008(2) 0.001(2) -0.061(3)
C4 0.032(2) 0.094(4) 0.082(3) -0.055(3) -0.014(2) 0.005(2)
C5 0.0560(19) 0.0222(15) 0.0433(18) 0.0063(13) -0.002(2) -0.0097(15)
C6 0.034(2) 0.018(2) 0.0180(17) 0.000 -0.0002(16) 0.000
C7 0.0360(15) 0.0175(13) 0.0323(16) 0.0006(12) 0.0082(14) 0.0032(11)
C8 0.071(3) 0.0306(18) 0.043(2) 0.0041(15) 0.0211(18) 0.0041(16)
C9 0.0290(16) 0.0441(19) 0.056(2) -0.0027(17) 0.0006(16) 0.0079(14)
C10 0.0434(18) 0.0232(15) 0.0415(17) 0.0097(13) 0.0017(14) 0.0032(12)

loop_
_atom_type_symbol
_atom_type_description
_atom_type_scat_dispersion_real
_atom_type_scat_dispersion_imag
_atom_type_scat_source
C C 0.0033 0.0016 'International Tables Vol C Tables 4.2.6.8 and 6.1.1.4'
H H 0.0000 0.0000 'International Tables Vol C Tables 4.2.6.8 and 6.1.1.4'
N N 0.0061 0.0033 'International Tables Vol C Tables 4.2.6.8 and 6.1.1.4'
Cu Cu 0.3201 1.2651 'International Tables Vol C Tables 4.2.6.8 and 6.1.1.4'

loop_
_geom_angle_atom_site_label_1
_geom_angle_atom_site_label_2
_geom_angle_atom_site_label_3
_geom_angle
_geom_angle_site_symmetry_1
_geom_angle_site_symmetry_3
_geom_angle_publ_flag
N1 Cu1 N3 174.75(10) . . ?
N1 Cu1 Cu1 87.64(7) . 3_755 ?
N3 Cu1 Cu1 87.21(8) . 3_755 ?
C1 N1 C2 119.5(2) . . ?
C1 N1 Cu1 120.0(2) . . ?
C2 N1 Cu1 118.66(18) . . ?
C1 N2 C5 121.74(18) . 3_755 ?
C1 N2 C5 121.74(18) . . ?
C5 N2 C5 116.5(4) 3_755 . ?
C6 N3 C7 120.4(2) . . ?
C6 N3 Cu1 119.8(2) . . ?
C7 N3 Cu1 117.14(18) . . ?
C6 N4 C10 122.49(17) . . ?
C6 N4 C10 122.49(17) . 3_755 ?
C10 N4 C10 115.0(3) . 3_755 ?
N1 C1 N1 120.4(3) . 3_755 ?
N1 C1 N2 119.80(17) . . ?
N1 C1 N2 119.81(17) 3_755 . ?
N1 C2 C3 110.6(2) . . ?
N1 C2 C4 110.3(3) . . ?
C3 C2 C4 110.2(4) . . ?
N3 C6 N3 120.4(3) . 3_755 ?
N3 C6 N4 119.78(17) . . ?
N3 C6 N4 119.77(17) 3_755 . ?
N3 C7 C9 109.8(2) . . ?
N3 C7 C8 108.6(2) . . ?
C9 C7 C8 110.4(3) . . ?

loop_
_geom_bond_atom_site_label_1
_geom_bond_atom_site_label_2
_geom_bond_distance
_geom_bond_site_symmetry_2
_geom_bond_publ_flag
Cu1 N1 1.875(2) . ?
Cu1 N3 1.876(2) . ?
Cu1 Cu1 2.4233(10) 3_755 ?
N1 C1 1.341(3) . ?
N1 C2 1.478(4) . ?
N2 C1 1.396(5) . ?
N2 C5 1.439(4) 3_755 ?
N2 C5 1.439(4) . ?
N3 C6 1.334(3) . ?
N3 C7 1.483(4) . ?
N4 C6 1.411(5) . ?
N4 C10 1.446(4) . ?
N4 C10 1.446(4) 3_755 ?
C1 N1 1.341(3) 3_755 ?
C2 C3 1.490(5) . ?
C2 C4 1.493(5) . ?
C6 N3 1.334(3) 3_755 ?
C7 C9 1.503(5) . ?
C7 C8 1.533(5) . ?

loop_
_geom_torsion_atom_site_label_1
_geom_torsion_atom_site_label_2
_geom_torsion_atom_site_label_3
_geom_torsion_atom_site_label_4
_geom_torsion
_geom_torsion_site_symmetry_1
_geom_torsion_site_symmetry_2
_geom_torsion_site_symmetry_3
_geom_torsion_site_symmetry_4
_geom_torsion_publ_flag
N3 Cu1 N1 C1 6.1(13) . . . . ?
Cu1 Cu1 N1 C1 17.48(16) 3_755 . . . ?
N3 Cu1 N1 C2 -158.2(11) . . . . ?
Cu1 Cu1 N1 C2 -146.8(2) 3_755 . . . ?
N1 Cu1 N3 C6 31.2(13) . . . . ?
Cu1 Cu1 N3 C6 19.82(15) 3_755 . . . ?
N1 Cu1 N3 C7 -130.5(12) . . . . ?
Cu1 Cu1 N3 C7 -141.85(19) 3_755 . . . ?
C2 N1 C1 N1 154.6(3) . . . 3_755 ?
Cu1 N1 C1 N1 -9.57(9) . . . 3_755 ?
C2 N1 C1 N2 -25.4(3) . . . . ?
Cu1 N1 C1 N2 170.44(9) . . . . ?
C5 N2 C1 N1 128.4(2) 3_755 . . . ?
C5 N2 C1 N1 -51.6(2) . . . . ?
C5 N2 C1 N1 -51.6(2) 3_755 . . 3_755 ?
C5 N2 C1 N1 128.4(2) . . . 3_755 ?
C1 N1 C2 C3 -103.8(4) . . . . ?
Cu1 N1 C2 C3 60.6(4) . . . . ?
C1 N1 C2 C4 134.1(3) . . . . ?
Cu1 N1 C2 C4 -61.5(4) . . . . ?
C7 N3 C6 N3 150.2(2) . . . 3_755 ?
Cu1 N3 C6 N3 -10.84(8) . . . 3_755 ?
C7 N3 C6 N4 -29.8(2) . . . . ?
Cu1 N3 C6 N4 169.16(8) . . . . ?
C10 N4 C6 N3 -43.41(19) . . . . ?
C10 N4 C6 N3 136.60(19) 3_755 . . . ?
C10 N4 C6 N3 136.6(2) . . . 3_755 ?
C10 N4 C6 N3 -43.40(19) 3_755 . . 3_755 ?
C6 N3 C7 C9 138.6(3) . . . . ?
Cu1 N3 C7 C9 -59.9(3) . . . . ?
C6 N3 C7 C8 -100.6(3) . . . . ?
Cu1 N3 C7 C8 60.9(3) . . . . ?
